data_2217695
loop_
_publ_author_name
'Shu-Qiang Yu'
'Bin-Bin Hu'
'Ping Lu'

_publ_section_title
;
 9-<i>n</i>-Butyl-9,9'-bi[9<i>H</i>-fluorene]
;
_journal_coeditor_code XU2394
_journal_issue 2
_journal_name_full 'Acta Crystallographica Section E'
_journal_page_first o490
_journal_page_last o490
_journal_paper_doi 10.1107/S1600536808001517
_journal_volume 64
_journal_year 2008
_chemical_formula_iupac 'C30 H26'
_chemical_formula_moiety 'C30 H26'
_chemical_formula_sum 'C30 H26'
_chemical_formula_weight 386.51
_chemical_name_systematic
;
9-n-Butyl-9,9'-bi[9H-fluorene]
;
_space_group_IT_number 15
_symmetry_cell_setting monoclinic
_symmetry_space_group_name_Hall '-C 2yc'
_symmetry_space_group_name_H-M 'C 1 2/c 1'
_atom_sites_solution_hydrogens geom
_atom_sites_solution_primary direct
_atom_sites_solution_secondary difmap
_cell_angle_alpha 90.00
_cell_angle_beta 104.28(3)
_cell_angle_gamma 90.00
_cell_formula_units_Z 8
_cell_length_a 27.164(5)
_cell_length_b 8.6369(17)
_cell_length_c 19.232(4)
_cell_measurement_reflns_used 12421
_cell_measurement_temperature 298(2)
_cell_measurement_theta_max 27.4
_cell_measurement_theta_min 3.0
_cell_volume 4372.7(16)
_computing_cell_refinement 'SAINT (Bruker, 2001)'
_computing_data_collection 'SMART (Bruker, 2001)'
_computing_data_reduction 'SAINT (Bruker, 2001)'
_computing_molecular_graphics 'SHELXTL (Sheldrick, 2008)'
_computing_publication_material 'SHELXTL  (Sheldrick, 2008) and publCIF (Westrip, 2008)'
_computing_structure_refinement 'SHELXTL (Sheldrick, 2008)'
_computing_structure_solution 'SHELXTL (Sheldrick, 2008)'
_diffrn_ambient_temperature 298(2)
_diffrn_measured_fraction_theta_full 0.996
_diffrn_measured_fraction_theta_max 0.996
_diffrn_measurement_device_type 'Bruker SMART 1000 CCD area-detector diffractometer'
_diffrn_measurement_method '\f and \w scans'
_diffrn_radiation_monochromator graphite
_diffrn_radiation_source 'fine-focus sealed tube'
_diffrn_radiation_type MoK\a
_diffrn_radiation_wavelength 0.71073
_diffrn_reflns_av_R_equivalents 0.0307
_diffrn_reflns_av_sigmaI/netI 0.0289
_diffrn_reflns_limit_h_max 35
_diffrn_reflns_limit_h_min -35
_diffrn_reflns_limit_k_max 10
_diffrn_reflns_limit_k_min -11
_diffrn_reflns_limit_l_max 24
_diffrn_reflns_limit_l_min -24
_diffrn_reflns_number 20365
_diffrn_reflns_theta_full 27.43
_diffrn_reflns_theta_max 27.43
_diffrn_reflns_theta_min 3.10
_diffrn_standards_number 0
_exptl_absorpt_coefficient_mu 0.066
_exptl_absorpt_correction_type none
_exptl_crystal_colour colorless
_exptl_crystal_density_diffrn 1.174
_exptl_crystal_density_method 'not measured'
_exptl_crystal_description chunk
_exptl_crystal_F_000 1648
_exptl_crystal_size_max 0.46
_exptl_crystal_size_mid 0.38
_exptl_crystal_size_min 0.35
_refine_diff_density_max 0.182
_refine_diff_density_min -0.143
_refine_ls_extinction_coef 0.0038(4)
_refine_ls_extinction_expression Fc^*^=kFc[1+0.001xFc^2^\l^3^/sin(2\q)]^-1/4^
_refine_ls_extinction_method SHELXL
_refine_ls_goodness_of_fit_ref 1.059
_refine_ls_hydrogen_treatment constr
_refine_ls_matrix_type full
_refine_ls_number_parameters 273
_refine_ls_number_reflns 4970
_refine_ls_number_restraints 0
_refine_ls_restrained_S_all 1.059
_refine_ls_R_factor_all 0.0832
_refine_ls_R_factor_gt 0.0393
_refine_ls_shift/su_max 0.000
_refine_ls_shift/su_mean 0.000
_refine_ls_structure_factor_coef Fsqd
_refine_ls_weighting_details 'calc w=1/[\s^2^(Fo^2^)+(0.0595P)^2^+0.3188P] where P=(Fo^2^+2Fc^2^)/3'
_refine_ls_weighting_scheme calc
_refine_ls_wR_factor_gt 0.1004
_refine_ls_wR_factor_ref 0.1219
_reflns_number_gt 2859
_reflns_number_total 4970
_reflns_threshold_expression I>2\s(I)
_cod_data_source_file xu2394.cif
_cod_data_source_block I
_cod_original_cell_volume 4372.7(15)
_cod_original_sg_symbol_H-M 'C 2/c'
_cod_database_code 2217695
_cod_database_fobs_code 2217695

loop_
_symmetry_equiv_pos_as_xyz
'x, y, z'
'-x, y, -z+1/2'
'x+1/2, y+1/2, z'
'-x+1/2, y+1/2, -z+1/2'
'-x, -y, -z'
'x, -y, z-1/2'
'-x+1/2, -y+1/2, -z'
'x+1/2, -y+1/2, z-1/2'

loop_
_atom_site_type_symbol
_atom_site_label
_atom_site_fract_x
_atom_site_fract_y
_atom_site_fract_z
_atom_site_U_iso_or_equiv
_atom_site_adp_type
_atom_site_calc_flag
_atom_site_refinement_flags
_atom_site_occupancy
C C1 0.11948(5) 0.49033(14) -0.00529(6) 0.0446(3) Uani d . 1
C C2 0.09626(5) 0.61937(15) -0.05656(7) 0.0482(3) Uani d . 1
C C3 0.05151(6) 0.61827(19) -0.11011(7) 0.0622(4) Uani d . 1
H H3 0.0322 0.5285 -0.1203 0.075 Uiso calc R 1
C C4 0.03611(7) 0.7533(2) -0.14825(8) 0.0765(5) Uani d . 1
H H4 0.0058 0.7547 -0.1836 0.092 Uiso calc R 1
C C5 0.06533(8) 0.8858(2) -0.13425(9) 0.0788(5) Uani d . 1
H H5 0.0546 0.9751 -0.1607 0.095 Uiso calc R 1
C C6 0.11021(7) 0.88774(17) -0.08167(9) 0.0669(4) Uani d . 1
H H6 0.1299 0.9770 -0.0728 0.080 Uiso calc R 1
C C7 0.12544(5) 0.75404(15) -0.04213(7) 0.0501(3) Uani d . 1
C C8 0.16888(5) 0.72391(15) 0.01911(7) 0.0492(3) Uani d . 1
C C9 0.20847(6) 0.81905(18) 0.05433(9) 0.0648(4) Uani d . 1
H H9 0.2109 0.9204 0.0392 0.078 Uiso calc R 1
C C10 0.24415(6) 0.7601(2) 0.11223(9) 0.0730(5) Uani d . 1
H H10 0.2707 0.8227 0.1365 0.088 Uiso calc R 1
C C11 0.24097(6) 0.6098(2) 0.13449(8) 0.0679(4) Uani d . 1
H H11 0.2653 0.5725 0.1737 0.082 Uiso calc R 1
C C12 0.20198(5) 0.51323(17) 0.09921(7) 0.0562(4) Uani d . 1
H H12 0.2003 0.4113 0.1141 0.067 Uiso calc R 1
C C13 0.16563(5) 0.57100(14) 0.04155(6) 0.0453(3) Uani d . 1
C C14 0.08081(5) 0.43871(14) 0.03910(7) 0.0481(3) Uani d . 1
H H14 0.0498 0.4014 0.0055 0.058 Uiso calc R 1
C C15 0.06633(5) 0.56906(16) 0.08363(7) 0.0518(3) Uani d . 1
C C16 0.04276(5) 0.71006(18) 0.06246(9) 0.0617(4) Uani d . 1
H H16 0.0342 0.7384 0.0143 0.074 Uiso calc R 1
C C17 0.03222(6) 0.8079(2) 0.11398(10) 0.0757(5) Uani d . 1
H H17 0.0167 0.9028 0.1002 0.091 Uiso calc R 1
C C18 0.04449(7) 0.7664(2) 0.18550(10) 0.0828(5) Uani d . 1
H H18 0.0371 0.8337 0.2193 0.099 Uiso calc R 1
C C19 0.06752(7) 0.6270(2) 0.20742(9) 0.0744(5) Uani d . 1
H H19 0.0755 0.5993 0.2556 0.089 Uiso calc R 1
C C20 0.07864(5) 0.52777(18) 0.15625(7) 0.0566(4) Uani d . 1
C C21 0.09993(5) 0.37098(17) 0.16385(7) 0.0553(4) Uani d . 1
C C22 0.11628(6) 0.2786(2) 0.22436(8) 0.0694(4) Uani d . 1
H H22 0.1170 0.3176 0.2697 0.083 Uiso calc R 1
C C23 0.13134(7) 0.1289(2) 0.21644(10) 0.0774(5) Uani d . 1
H H23 0.1429 0.0670 0.2567 0.093 Uiso calc R 1
C C24 0.12937(7) 0.07014(19) 0.14925(10) 0.0768(5) Uani d . 1
H H24 0.1392 -0.0317 0.1446 0.092 Uiso calc R 1
C C25 0.11283(6) 0.16108(17) 0.08828(8) 0.0661(4) Uani d . 1
H H25 0.1109 0.1196 0.0430 0.079 Uiso calc R 1
C C26 0.09925(5) 0.31399(16) 0.09538(7) 0.0519(3) Uani d . 1
C C27 0.13491(5) 0.35210(15) -0.04660(7) 0.0525(3) Uani d . 1
H H27A 0.1531 0.2773 -0.0121 0.063 Uiso calc R 1
H H27B 0.1043 0.3022 -0.0742 0.063 Uiso calc R 1
C C28 0.16785(6) 0.39514(15) -0.09723(7) 0.0558(4) Uani d . 1
H H28A 0.1501 0.4721 -0.1310 0.067 Uiso calc R 1
H H28B 0.1990 0.4421 -0.0695 0.067 Uiso calc R 1
C C29 0.18128(7) 0.26016(17) -0.13865(8) 0.0685(4) Uani d . 1
H H29A 0.1503 0.2082 -0.1635 0.082 Uiso calc R 1
H H29B 0.2014 0.1869 -0.1052 0.082 Uiso calc R 1
C C30 0.21068(8) 0.3067(2) -0.19310(9) 0.0881(6) Uani d . 1
H H30A 0.1908 0.3783 -0.2269 0.132 Uiso calc R 1
H H30B 0.2177 0.2164 -0.2181 0.132 Uiso calc R 1
H H30C 0.2420 0.3550 -0.1688 0.132 Uiso calc R 1

loop_
_atom_site_aniso_label
_atom_site_aniso_U_11
_atom_site_aniso_U_22
_atom_site_aniso_U_33
_atom_site_aniso_U_12
_atom_site_aniso_U_13
_atom_site_aniso_U_23
C1 0.0415(7) 0.0482(7) 0.0460(7) -0.0060(6) 0.0142(5) -0.0020(6)
C2 0.0433(7) 0.0593(8) 0.0459(7) -0.0001(6) 0.0186(6) 0.0001(6)
C3 0.0508(9) 0.0868(11) 0.0499(8) 0.0004(8) 0.0139(7) 0.0039(8)
C4 0.0623(11) 0.1144(15) 0.0535(9) 0.0212(10) 0.0157(8) 0.0162(10)
C5 0.0905(14) 0.0866(12) 0.0679(10) 0.0336(11) 0.0358(10) 0.0248(10)
C6 0.0836(12) 0.0559(8) 0.0704(10) 0.0098(8) 0.0365(9) 0.0072(8)
C7 0.0529(8) 0.0493(8) 0.0549(8) 0.0031(6) 0.0260(6) 0.0012(6)
C8 0.0473(8) 0.0491(7) 0.0567(8) -0.0060(6) 0.0232(6) -0.0071(6)
C9 0.0626(10) 0.0559(8) 0.0801(10) -0.0169(7) 0.0258(8) -0.0134(8)
C10 0.0554(10) 0.0829(12) 0.0798(11) -0.0220(8) 0.0146(9) -0.0215(9)
C11 0.0441(9) 0.0922(12) 0.0640(9) -0.0055(8) 0.0068(7) -0.0079(9)
C12 0.0448(8) 0.0635(8) 0.0600(8) -0.0021(7) 0.0123(6) 0.0001(7)
C13 0.0383(7) 0.0513(7) 0.0494(7) -0.0032(6) 0.0169(6) -0.0062(6)
C14 0.0437(7) 0.0556(7) 0.0470(7) -0.0109(6) 0.0148(6) -0.0044(6)
C15 0.0368(7) 0.0645(8) 0.0575(8) -0.0096(6) 0.0182(6) -0.0080(7)
C16 0.0473(8) 0.0704(9) 0.0729(9) -0.0019(7) 0.0254(7) -0.0040(8)
C17 0.0625(11) 0.0751(11) 0.0997(13) 0.0026(8) 0.0394(9) -0.0123(10)
C18 0.0761(12) 0.0938(13) 0.0885(13) -0.0032(10) 0.0390(10) -0.0320(11)
C19 0.0682(11) 0.0985(13) 0.0610(9) -0.0059(10) 0.0248(8) -0.0185(9)
C20 0.0422(8) 0.0766(10) 0.0537(8) -0.0100(7) 0.0172(6) -0.0111(7)
C21 0.0441(8) 0.0723(9) 0.0510(8) -0.0129(7) 0.0146(6) -0.0014(7)
C22 0.0606(10) 0.0949(12) 0.0529(8) -0.0117(9) 0.0147(7) 0.0030(9)
C23 0.0701(11) 0.0909(12) 0.0723(11) -0.0040(9) 0.0199(9) 0.0229(10)
C24 0.0811(12) 0.0638(10) 0.0934(13) -0.0049(9) 0.0365(10) 0.0171(10)
C25 0.0790(11) 0.0602(9) 0.0667(9) -0.0149(8) 0.0325(8) 0.0007(8)
C26 0.0475(8) 0.0594(8) 0.0524(8) -0.0146(6) 0.0191(6) -0.0021(7)
C27 0.0569(9) 0.0514(7) 0.0531(7) -0.0082(6) 0.0208(6) -0.0051(6)
C28 0.0611(9) 0.0551(8) 0.0562(8) -0.0035(7) 0.0242(7) -0.0029(7)
C29 0.0848(12) 0.0617(9) 0.0693(10) 0.0068(8) 0.0389(9) -0.0003(8)
C30 0.1143(16) 0.0845(12) 0.0849(12) 0.0179(11) 0.0617(11) 0.0060(10)

loop_
_atom_type_symbol
_atom_type_description
_atom_type_scat_dispersion_real
_atom_type_scat_dispersion_imag
_atom_type_scat_source
C C 0.0033 0.0016 'International Tables Vol C Tables 4.2.6.8 and 6.1.1.4'
H H 0.0000 0.0000 'International Tables Vol C Tables 4.2.6.8 and 6.1.1.4'

loop_
_geom_angle_atom_site_label_1
_geom_angle_atom_site_label_2
_geom_angle_atom_site_label_3
_geom_angle
C2 C1 C13 101.43(10)
C2 C1 C27 110.77(10)
C13 C1 C27 111.68(11)
C2 C1 C14 109.53(10)
C13 C1 C14 111.83(10)
C27 C1 C14 111.19(10)
C3 C2 C7 120.28(13)
C3 C2 C1 128.70(13)
C7 C2 C1 110.96(11)
C2 C3 C4 118.83(15)
C2 C3 H3 120.6
C4 C3 H3 120.6
C5 C4 C3 120.68(16)
C5 C4 H4 119.7
C3 C4 H4 119.7
C6 C5 C4 120.98(15)
C6 C5 H5 119.5
C4 C5 H5 119.5
C5 C6 C7 118.81(16)
C5 C6 H6 120.6
C7 C6 H6 120.6
C6 C7 C2 120.40(14)
C6 C7 C8 131.13(13)
C2 C7 C8 108.42(11)
C9 C8 C13 120.53(13)
C9 C8 C7 131.11(13)
C13 C8 C7 108.36(11)
C10 C9 C8 118.67(14)
C10 C9 H9 120.7
C8 C9 H9 120.7
C11 C10 C9 120.90(14)
C11 C10 H10 119.5
C9 C10 H10 119.5
C10 C11 C12 120.93(15)
C10 C11 H11 119.5
C12 C11 H11 119.5
C13 C12 C11 118.90(14)
C13 C12 H12 120.6
C11 C12 H12 120.6
C12 C13 C8 120.06(12)
C12 C13 C1 129.12(12)
C8 C13 C1 110.82(11)
C26 C14 C15 102.04(10)
C26 C14 C1 116.10(11)
C15 C14 C1 113.28(10)
C26 C14 H14 108.3
C15 C14 H14 108.3
C1 C14 H14 108.3
C16 C15 C20 119.68(13)
C16 C15 C14 130.33(13)
C20 C15 C14 109.96(12)
C17 C16 C15 119.15(15)
C17 C16 H16 120.4
C15 C16 H16 120.4
C18 C17 C16 120.85(17)
C18 C17 H17 119.6
C16 C17 H17 119.6
C19 C18 C17 120.85(16)
C19 C18 H18 119.6
C17 C18 H18 119.6
C18 C19 C20 118.94(16)
C18 C19 H19 120.5
C20 C19 H19 120.5
C19 C20 C15 120.53(15)
C19 C20 C21 130.31(14)
C15 C20 C21 109.04(12)
C22 C21 C26 120.82(15)
C22 C21 C20 130.58(14)
C26 C21 C20 108.50(12)
C23 C22 C21 119.27(15)
C23 C22 H22 120.4
C21 C22 H22 120.4
C22 C23 C24 120.43(16)
C22 C23 H23 119.8
C24 C23 H23 119.8
C23 C24 C25 120.85(17)
C23 C24 H24 119.6
C25 C24 H24 119.6
C26 C25 C24 119.55(15)
C26 C25 H25 120.2
C24 C25 H25 120.2
C25 C26 C21 118.99(13)
C25 C26 C14 130.76(12)
C21 C26 C14 110.21(12)
C28 C27 C1 114.59(11)
C28 C27 H27A 108.6
C1 C27 H27A 108.6
C28 C27 H27B 108.6
C1 C27 H27B 108.6
H27A C27 H27B 107.6
C29 C28 C27 113.98(11)
C29 C28 H28A 108.8
C27 C28 H28A 108.8
C29 C28 H28B 108.8
C27 C28 H28B 108.8
H28A C28 H28B 107.7
C28 C29 C30 113.36(13)
C28 C29 H29A 108.9
C30 C29 H29A 108.9
C28 C29 H29B 108.9
C30 C29 H29B 108.9
H29A C29 H29B 107.7
C29 C30 H30A 109.5
C29 C30 H30B 109.5
H30A C30 H30B 109.5
C29 C30 H30C 109.5
H30A C30 H30C 109.5
H30B C30 H30C 109.5

loop_
_geom_bond_atom_site_label_1
_geom_bond_atom_site_label_2
_geom_bond_distance
C1 C2 1.5183(18)
C1 C13 1.5203(17)
C1 C27 1.5481(18)
C1 C14 1.5728(18)
C2 C3 1.386(2)
C2 C7 1.3963(18)
C3 C4 1.386(2)
C3 H3 0.9300
C4 C5 1.381(2)
C4 H4 0.9300
C5 C6 1.379(3)
C5 H5 0.9300
C6 C7 1.3884(19)
C6 H6 0.9300
C7 C8 1.470(2)
C8 C9 1.3897(19)
C8 C13 1.3989(18)
C9 C10 1.381(2)
C9 H9 0.9300
C10 C11 1.376(2)
C10 H10 0.9300
C11 C12 1.387(2)
C11 H11 0.9300
C12 C13 1.3833(19)
C12 H12 0.9300
C14 C26 1.5217(19)
C14 C15 1.5237(18)
C14 H14 0.9800
C15 C16 1.389(2)
C15 C20 1.3997(19)
C16 C17 1.385(2)
C16 H16 0.9300
C17 C18 1.380(2)
C17 H17 0.9300
C18 C19 1.374(2)
C18 H18 0.9300
C19 C20 1.393(2)
C19 H19 0.9300
C20 C21 1.466(2)
C21 C22 1.390(2)
C21 C26 1.4018(18)
C22 C23 1.376(2)
C22 H22 0.9300
C23 C24 1.377(2)
C23 H23 0.9300
C24 C25 1.391(2)
C24 H24 0.9300
C25 C26 1.387(2)
C25 H25 0.9300
C27 C28 1.5222(19)
C27 H27A 0.9700
C27 H27B 0.9700
C28 C29 1.5067(19)
C28 H28A 0.9700
C28 H28B 0.9700
C29 C30 1.520(2)
C29 H29A 0.9700
C29 H29B 0.9700
C30 H30A 0.9600
C30 H30B 0.9600
C30 H30C 0.9600

loop_
_geom_torsion_atom_site_label_1
_geom_torsion_atom_site_label_2
_geom_torsion_atom_site_label_3
_geom_torsion_atom_site_label_4
_geom_torsion
C13 C1 C2 C3 -176.43(13)
C27 C1 C2 C3 64.89(18)
C14 C1 C2 C3 -58.12(17)
C13 C1 C2 C7 1.02(13)
C27 C1 C2 C7 -117.65(12)
C14 C1 C2 C7 119.34(11)
C7 C2 C3 C4 -0.8(2)
C1 C2 C3 C4 176.49(13)
C2 C3 C4 C5 1.4(2)
C3 C4 C5 C6 -0.6(3)
C4 C5 C6 C7 -0.7(2)
C5 C6 C7 C2 1.3(2)
C5 C6 C7 C8 -175.78(14)
C3 C2 C7 C6 -0.6(2)
C1 C2 C7 C6 -178.28(12)
C3 C2 C7 C8 177.11(12)
C1 C2 C7 C8 -0.59(15)
C6 C7 C8 C9 -2.2(3)
C2 C7 C8 C9 -179.55(14)
C6 C7 C8 C13 177.20(14)
C2 C7 C8 C13 -0.16(15)
C13 C8 C9 C10 -0.6(2)
C7 C8 C9 C10 178.69(14)
C8 C9 C10 C11 0.5(2)
C9 C10 C11 C12 0.3(3)
C10 C11 C12 C13 -0.9(2)
C11 C12 C13 C8 0.8(2)
C11 C12 C13 C1 -179.59(13)
C9 C8 C13 C12 0.0(2)
C7 C8 C13 C12 -179.46(12)
C9 C8 C13 C1 -179.69(12)
C7 C8 C13 C1 0.84(14)
C2 C1 C13 C12 179.22(13)
C27 C1 C13 C12 -62.77(17)
C14 C1 C13 C12 62.57(17)
C2 C1 C13 C8 -1.12(13)
C27 C1 C13 C8 116.89(12)
C14 C1 C13 C8 -117.77(12)
C2 C1 C14 C26 -177.61(10)
C13 C1 C14 C26 -65.98(14)
C27 C1 C14 C26 59.63(14)
C2 C1 C14 C15 -59.99(13)
C13 C1 C14 C15 51.64(14)
C27 C1 C14 C15 177.25(11)
C26 C14 C15 C16 -173.67(13)
C1 C14 C15 C16 60.77(18)
C26 C14 C15 C20 4.01(14)
C1 C14 C15 C20 -121.55(12)
C20 C15 C16 C17 0.5(2)
C14 C15 C16 C17 177.98(14)
C15 C16 C17 C18 -0.5(2)
C16 C17 C18 C19 0.0(3)
C17 C18 C19 C20 0.4(3)
C18 C19 C20 C15 -0.3(2)
C18 C19 C20 C21 -175.94(15)
C16 C15 C20 C19 -0.1(2)
C14 C15 C20 C19 -178.06(13)
C16 C15 C20 C21 176.36(12)
C14 C15 C20 C21 -1.60(15)
C19 C20 C21 C22 -1.9(3)
C15 C20 C21 C22 -177.95(15)
C19 C20 C21 C26 174.22(15)
C15 C20 C21 C26 -1.79(15)
C26 C21 C22 C23 -0.8(2)
C20 C21 C22 C23 174.97(15)
C21 C22 C23 C24 -1.2(3)
C22 C23 C24 C25 0.9(3)
C23 C24 C25 C26 1.5(3)
C24 C25 C26 C21 -3.4(2)
C24 C25 C26 C14 179.11(14)
C22 C21 C26 C25 3.1(2)
C20 C21 C26 C25 -173.51(13)
C22 C21 C26 C14 -178.93(13)
C20 C21 C26 C14 4.46(15)
C15 C14 C26 C25 172.52(14)
C1 C14 C26 C25 -63.80(19)
C15 C14 C26 C21 -5.13(14)
C1 C14 C26 C21 118.54(12)
C2 C1 C27 C28 51.73(15)
C13 C1 C27 C28 -60.53(15)
C14 C1 C27 C28 173.78(11)
C1 C27 C28 C29 -178.29(13)
C27 C28 C29 C30 175.53(14)

loop_
_cod_related_entry_id
_cod_related_entry_database
_cod_related_entry_code
1 ChemSpider 21119185
